data_2213160
loop_
_publ_author_name
'G. Y. S. K. Swamy'
'K. Ravikumar'
'P. Narender'
'V. Jayathirtha Rao'

_publ_section_title
;
 Ethyl 3-(2-chloro-5-methyl-3-pyridyl)-3-hydroxy-2-methylenepropanoate
;
_journal_coeditor_code BT2312
_journal_issue 5
_journal_name_full 'Acta Crystallographica Section E'
_journal_page_first o2188
_journal_page_last o2189
_journal_paper_doi 10.1107/S1600536807014535
_journal_volume 63
_journal_year 2007
_chemical_formula_iupac 'C12 H14 Cl N O3'
_chemical_formula_moiety 'C12 H14 Cl N O3'
_chemical_formula_sum 'C12 H14 Cl N O3'
_chemical_formula_weight 255.69
_chemical_name_systematic
;
Ethyl 3-(2-chloro-5-methyl-3-pyridyl)-3-hydroxy-2-methylenepropanoate
;
_space_group_IT_number 14
_symmetry_cell_setting monoclinic
_symmetry_space_group_name_Hall '-P 2ybc'
_symmetry_space_group_name_H-M 'P 1 21/c 1'
_atom_sites_solution_hydrogens geom
_atom_sites_solution_primary direct
_atom_sites_solution_secondary difmap
_cell_angle_alpha 90.00
_cell_angle_beta 97.8450(10)
_cell_angle_gamma 90.00
_cell_formula_units_Z 4
_cell_length_a 10.8209(5)
_cell_length_b 10.4195(5)
_cell_length_c 11.2937(5)
_cell_measurement_reflns_used 8588
_cell_measurement_temperature 293(2)
_cell_measurement_theta_max 27.95
_cell_measurement_theta_min 2.67
_cell_volume 1261.43(10)
_computing_cell_refinement 'SAINT (Bruker, 2001)'
_computing_data_collection 'SMART (Bruker, 2001)'
_computing_data_reduction SAINT
_computing_molecular_graphics
;
ORTEP-3 (Farrugia, 1997) and PLATON (Spek, 2003)
;
_computing_publication_material 'SHELXL97 and PARST (Nardelli, 1995)'
_computing_structure_refinement 'SHELXL97 (Sheldrick, 1997)'
_computing_structure_solution 'SHELXS97 (Sheldrick, 1997)'
_diffrn_ambient_temperature 293(2)
_diffrn_measured_fraction_theta_full 1.000
_diffrn_measured_fraction_theta_max 0.977
_diffrn_measurement_device 'Bruker SMART APEX'
_diffrn_measurement_device_type 'Bruker SMART APEX CCD area-detector'
_diffrn_measurement_method \w
_diffrn_radiation_monochromator graphite
_diffrn_radiation_source 'fine-focus sealed tube'
_diffrn_radiation_type MoK\a
_diffrn_radiation_wavelength 0.71073
_diffrn_reflns_av_R_equivalents 0.0175
_diffrn_reflns_av_sigmaI/netI 0.0131
_diffrn_reflns_limit_h_max 14
_diffrn_reflns_limit_h_min -14
_diffrn_reflns_limit_k_max 13
_diffrn_reflns_limit_k_min -13
_diffrn_reflns_limit_l_max 14
_diffrn_reflns_limit_l_min -14
_diffrn_reflns_number 14023
_diffrn_reflns_theta_full 25.00
_diffrn_reflns_theta_max 27.98
_diffrn_reflns_theta_min 1.90
_diffrn_standards_number 0
_exptl_absorpt_coefficient_mu 0.299
_exptl_absorpt_correction_type none
_exptl_crystal_colour Colourless
_exptl_crystal_density_diffrn 1.346
_exptl_crystal_density_method 'not measured'
_exptl_crystal_description needles
_exptl_crystal_F_000 536
_exptl_crystal_size_max 0.22
_exptl_crystal_size_mid 0.18
_exptl_crystal_size_min 0.16
_refine_diff_density_max 0.286
_refine_diff_density_min -0.286
_refine_ls_extinction_method none
_refine_ls_goodness_of_fit_ref 1.035
_refine_ls_hydrogen_treatment constr
_refine_ls_matrix_type full
_refine_ls_number_parameters 157
_refine_ls_number_reflns 2968
_refine_ls_number_restraints 0
_refine_ls_restrained_S_all 1.035
_refine_ls_R_factor_all 0.0423
_refine_ls_R_factor_gt 0.0389
_refine_ls_shift/su_max 0.001
_refine_ls_shift/su_mean 0.000
_refine_ls_structure_factor_coef Fsqd
_refine_ls_weighting_details 'calc w=1/[\s^2^(Fo^2^)+(0.0617P)^2^+0.2546P] where P=(Fo^2^+2Fc^2^)/3'
_refine_ls_weighting_scheme calc
_refine_ls_wR_factor_gt 0.1080
_refine_ls_wR_factor_ref 0.1111
_reflns_number_gt 2669
_reflns_number_total 2968
_reflns_threshold_expression I>2\s(I)
_cod_data_source_file bt2312.cif
_cod_data_source_block I
_cod_original_sg_symbol_H-M 'P 21/c'
_cod_database_code 2213160
_cod_database_fobs_code 2213160

loop_
_symmetry_equiv_pos_as_xyz
'x, y, z'
'-x, y+1/2, -z+1/2'
'-x, -y, -z'
'x, -y-1/2, z-1/2'

loop_
_atom_site_type_symbol
_atom_site_label
_atom_site_fract_x
_atom_site_fract_y
_atom_site_fract_z
_atom_site_U_iso_or_equiv
_atom_site_adp_type
_atom_site_calc_flag
_atom_site_refinement_flags
_atom_site_occupancy
C C1 -0.11525(12) 0.92440(13) 0.89167(12) 0.0473(3) Uani d . 1
H H1 -0.1924 0.9564 0.9049 0.057 Uiso calc R 1
C C2 0.05005(12) 0.93181(12) 0.78801(11) 0.0431(3) Uani d . 1
C C3 0.11254(11) 0.83264(11) 0.85330(10) 0.0391(3) Uani d . 1
C C4 0.05158(11) 0.78013(12) 0.94222(11) 0.0413(3) Uani d . 1
H H4 0.0895 0.7142 0.9894 0.050 Uiso calc R 1
C C5 -0.06498(12) 0.82407(12) 0.96228(11) 0.0424(3) Uani d . 1
C C6 0.23519(12) 0.77961(12) 0.82275(11) 0.0432(3) Uani d . 1
H H6 0.2830 0.8527 0.7987 0.052 Uiso calc R 1
C C7 0.31342(12) 0.71788(13) 0.92883(12) 0.0468(3) Uani d . 1
C C8 0.32625(17) 0.59230(16) 0.94242(17) 0.0675(4) Uani d . 1
H H8A 0.3767 0.5593 1.0087 0.081 Uiso calc R 1
H H8B 0.2848 0.5370 0.8857 0.081 Uiso calc R 1
C C9 0.37724(11) 0.81144(14) 1.01639(12) 0.0467(3) Uani d . 1
C C10 0.52343(15) 0.8410(2) 1.18925(15) 0.0674(4) Uani d . 1
H H10A 0.4645 0.8902 1.2283 0.081 Uiso calc R 1
H H10B 0.5754 0.9001 1.1518 0.081 Uiso calc R 1
C C11 0.60205(19) 0.7582(3) 1.2781(2) 0.0911(7) Uani d . 1
H H11A 0.5500 0.6965 1.3107 0.137 Uiso calc R 1
H H11B 0.6432 0.8108 1.3414 0.137 Uiso calc R 1
H H11C 0.6633 0.7142 1.2393 0.137 Uiso calc R 1
C C12 -0.13329(14) 0.76673(16) 1.05682(14) 0.0566(3) Uani d . 1
H H12A -0.2124 0.8088 1.0557 0.085 Uiso calc R 1
H H12B -0.0847 0.7780 1.1338 0.085 Uiso calc R 1
H H12C -0.1464 0.6768 1.0413 0.085 Uiso calc R 1
Cl Cl1 0.11614(4) 1.00421(4) 0.67214(3) 0.06386(15) Uani d . 1
N N1 -0.05923(11) 0.97846(11) 0.80502(10) 0.0489(3) Uani d . 1
O O1 0.21248(10) 0.69709(10) 0.72250(9) 0.0546(3) Uani d . 1
H H1A 0.1611 0.6425 0.7348 0.082 Uiso calc R 1
O O2 0.35916(9) 0.92542(10) 1.00911(9) 0.0540(2) Uani d . 1
O O3 0.45798(9) 0.75571(11) 1.10087(10) 0.0611(3) Uani d . 1

loop_
_atom_site_aniso_label
_atom_site_aniso_U_11
_atom_site_aniso_U_22
_atom_site_aniso_U_33
_atom_site_aniso_U_12
_atom_site_aniso_U_13
_atom_site_aniso_U_23
C1 0.0437(6) 0.0471(7) 0.0503(7) 0.0034(5) 0.0036(5) -0.0071(5)
C2 0.0525(7) 0.0395(6) 0.0371(6) -0.0023(5) 0.0049(5) -0.0006(5)
C3 0.0411(6) 0.0386(6) 0.0369(5) -0.0027(4) 0.0033(4) -0.0035(4)
C4 0.0439(6) 0.0409(6) 0.0386(6) -0.0009(5) 0.0034(5) 0.0005(5)
C5 0.0427(6) 0.0441(6) 0.0404(6) -0.0041(5) 0.0052(5) -0.0059(5)
C6 0.0434(6) 0.0435(6) 0.0438(6) -0.0044(5) 0.0096(5) -0.0029(5)
C7 0.0405(6) 0.0480(7) 0.0531(7) 0.0029(5) 0.0109(5) 0.0011(5)
C8 0.0709(10) 0.0511(8) 0.0784(11) 0.0068(7) 0.0032(8) 0.0058(8)
C9 0.0364(6) 0.0559(8) 0.0487(7) 0.0020(5) 0.0090(5) 0.0039(6)
C10 0.0509(8) 0.0896(12) 0.0590(9) -0.0066(8) -0.0024(7) 0.0032(8)
C11 0.0627(10) 0.1313(19) 0.0735(12) -0.0009(11) -0.0121(9) 0.0205(12)
C12 0.0534(8) 0.0643(9) 0.0551(8) -0.0032(7) 0.0178(6) 0.0005(7)
Cl1 0.0833(3) 0.0581(2) 0.0535(2) 0.00449(17) 0.02125(19) 0.01555(15)
N1 0.0531(6) 0.0455(6) 0.0467(6) 0.0058(5) 0.0021(5) 0.0010(5)
O1 0.0563(6) 0.0593(6) 0.0511(5) -0.0083(4) 0.0173(4) -0.0149(4)
O2 0.0522(5) 0.0516(6) 0.0576(6) -0.0023(4) 0.0048(4) -0.0002(4)
O3 0.0495(5) 0.0703(7) 0.0603(6) 0.0089(5) -0.0036(4) 0.0045(5)

loop_
_atom_type_symbol
_atom_type_description
_atom_type_scat_dispersion_real
_atom_type_scat_dispersion_imag
_atom_type_scat_source
C C 0.0033 0.0016 'International Tables Vol C Tables 4.2.6.8 and 6.1.1.4'
H H 0.0000 0.0000 'International Tables Vol C Tables 4.2.6.8 and 6.1.1.4'
N N 0.0061 0.0033 'International Tables Vol C Tables 4.2.6.8 and 6.1.1.4'
O O 0.0106 0.0060 'International Tables Vol C Tables 4.2.6.8 and 6.1.1.4'
Cl Cl 0.1484 0.1585 'International Tables Vol C Tables 4.2.6.8 and 6.1.1.4'

loop_
_geom_angle_atom_site_label_1
_geom_angle_atom_site_label_2
_geom_angle_atom_site_label_3
_geom_angle
N1 C1 C5 123.84(12)
N1 C1 H1 118.1
C5 C1 H1 118.1
N1 C2 C3 125.35(12)
N1 C2 Cl1 114.70(10)
C3 C2 Cl1 119.96(10)
C4 C3 C2 115.62(11)
C4 C3 C6 122.49(11)
C2 C3 C6 121.76(11)
C3 C4 C5 121.34(11)
C3 C4 H4 119.3
C5 C4 H4 119.3
C1 C5 C4 116.76(12)
C1 C5 C12 121.21(12)
C4 C5 C12 122.03(12)
O1 C6 C7 113.10(11)
O1 C6 C3 109.91(10)
C7 C6 C3 112.73(10)
O1 C6 H6 106.9
C7 C6 H6 106.9
C3 C6 H6 106.9
C8 C7 C9 122.60(14)
C8 C7 C6 123.44(14)
C9 C7 C6 113.96(11)
C7 C8 H8A 120.0
C7 C8 H8B 120.0
H8A C8 H8B 120.0
O2 C9 O3 124.18(13)
O2 C9 C7 122.93(12)
O3 C9 C7 112.87(12)
O3 C10 C11 106.78(17)
O3 C10 H10A 110.4
C11 C10 H10A 110.4
O3 C10 H10B 110.4
C11 C10 H10B 110.4
H10A C10 H10B 108.6
C10 C11 H11A 109.5
C10 C11 H11B 109.5
H11A C11 H11B 109.5
C10 C11 H11C 109.5
H11A C11 H11C 109.5
H11B C11 H11C 109.5
C5 C12 H12A 109.5
C5 C12 H12B 109.5
H12A C12 H12B 109.5
C5 C12 H12C 109.5
H12A C12 H12C 109.5
H12B C12 H12C 109.5
C2 N1 C1 117.07(11)
C6 O1 H1A 109.5
C9 O3 C10 115.90(13)

loop_
_geom_bond_atom_site_label_1
_geom_bond_atom_site_label_2
_geom_bond_distance
C1 N1 1.3432(19)
C1 C5 1.3806(19)
C1 H1 0.9300
C2 N1 1.3167(17)
C2 C3 1.3901(17)
C2 Cl1 1.7460(13)
C3 C4 1.3870(17)
C3 C6 1.5201(17)
C4 C5 1.3892(18)
C4 H4 0.9300
C5 C12 1.5029(19)
C6 O1 1.4162(15)
C6 C7 1.5129(18)
C6 H6 0.9800
C7 C8 1.322(2)
C7 C9 1.4895(19)
C8 H8A 0.9300
C8 H8B 0.9300
C9 O2 1.2046(17)
C9 O3 1.3354(16)
C10 O3 1.447(2)
C10 C11 1.497(3)
C10 H10A 0.9700
C10 H10B 0.9700
C11 H11A 0.9600
C11 H11B 0.9600
C11 H11C 0.9600
C12 H12A 0.9600
C12 H12B 0.9600
C12 H12C 0.9600
O1 H1A 0.8200

loop_
_geom_hbond_atom_site_label_D
_geom_hbond_atom_site_label_H
_geom_hbond_atom_site_label_A
_geom_hbond_site_symmetry_A
_geom_hbond_distance_DH
_geom_hbond_distance_HA
_geom_hbond_distance_DA
_geom_hbond_angle_DHA
O1 H1A N1 2_546 0.82 2.05 2.8098(15) 153.8
C1 H1 O2 3_577 0.93 2.49 3.3878(17) 162.7
C6 H6 Cl1 . 0.98 2.66 3.0710(13) 105.4

loop_
_geom_torsion_atom_site_label_1
_geom_torsion_atom_site_label_2
_geom_torsion_atom_site_label_3
_geom_torsion_atom_site_label_4
_geom_torsion
_geom_torsion_publ_flag
N1 C2 C3 C4 0.56(18) ?
Cl1 C2 C3 C4 -179.06(9) ?
N1 C2 C3 C6 176.39(12) ?
Cl1 C2 C3 C6 -3.24(16) ?
C2 C3 C4 C5 0.77(17) ?
C6 C3 C4 C5 -175.02(11) ?
N1 C1 C5 C4 1.36(19) ?
N1 C1 C5 C12 -179.22(13) ?
C3 C4 C5 C1 -1.65(18) ?
C3 C4 C5 C12 178.93(12) ?
C4 C3 C6 O1 97.87(13) ?
C2 C3 C6 O1 -77.66(14) ?
C4 C3 C6 C7 -29.29(16) ?
C2 C3 C6 C7 155.18(11) ?
O1 C6 C7 C8 -20.27(19) ?
C3 C6 C7 C8 105.18(16) ?
O1 C6 C7 C9 158.66(10) ?
C3 C6 C7 C9 -75.89(13) ?
C8 C7 C9 O2 -174.59(15) ?
C6 C7 C9 O2 6.47(18) ?
C8 C7 C9 O3 7.02(19) ?
C6 C7 C9 O3 -171.92(11) y
C3 C2 N1 C1 -0.88(19) ?
Cl1 C2 N1 C1 178.76(9) ?
C5 C1 N1 C2 -0.13(19) ?
O2 C9 O3 C10 1.7(2) ?
C7 C9 O3 C10 -179.93(12) y
C11 C10 O3 C9 176.65(14) y
